data_7711859
loop_
_publ_author_name
'Zhang, Shimin'
'Yu, Weiyu'
'Hao, Pengfei'
'Li, Gaopeng'
'Shen, Junju'
'Fu, Yunlong'

_publ_section_title
;
 The modulation effect of auxiliary ligands on photochromic properties of
 3D naphthalene diimide coordination polymers.
;
_journal_issue 2
_journal_name_full 'Dalton transactions (Cambridge, England : 2003)'
_journal_page_first 360
_journal_page_last 365
_journal_paper_doi 10.1039/d2dt03480h
_journal_volume 52
_journal_year 2023
_chemical_formula_moiety 'C40 H22 Cd N6 O10, 0.25[H2O]'
_chemical_formula_sum 'C40 H22 Cd N6 O10'
_chemical_formula_weight 859.03
_space_group_crystal_system monoclinic
_space_group_IT_number 15
_space_group_name_Hall '-C 2yc'
_space_group_name_H-M_alt 'C 1 2/c 1'
_atom_sites_solution_hydrogens geom
_atom_sites_solution_primary iterative
_audit_creation_date 2022-10-23
_audit_creation_method
;
Olex2 1.5
(compiled 2021.12.09 svn.r5202d8cf for OlexSys, GUI svn.r6439)
;
_audit_update_record
;
2022-10-23 deposited with the CCDC.	2022-11-30 downloaded from the CCDC.
;
_cell_angle_alpha 90
_cell_angle_beta 112.765(3)
_cell_angle_gamma 90
_cell_formula_units_Z 8
_cell_length_a 17.3232(19)
_cell_length_b 28.428(3)
_cell_length_c 18.805(3)
_cell_measurement_reflns_used 9938
_cell_measurement_temperature 293(2)
_cell_measurement_theta_max 22.95
_cell_measurement_theta_min 2.31
_cell_volume 8539.4(19)
_computing_cell_refinement 'SAINT v8.37A (Bruker, 2015)'
_computing_data_reduction 'SAINT v8.37A (Bruker, 2015)'
_computing_molecular_graphics 'Olex2 1.5 (Dolomanov et al., 2009)'
_computing_publication_material 'Olex2 1.5 (Dolomanov et al., 2009)'
_computing_structure_refinement 'SHELXL 2018/3 (Sheldrick, 2015)'
_computing_structure_solution 'olex2.solve 1.5 (Bourhis et al., 2015)'
_diffrn_ambient_temperature 293(2)
_diffrn_measured_fraction_theta_full 0.998
_diffrn_measured_fraction_theta_max 0.993
_diffrn_measurement_device_type 'CCD area detector'
_diffrn_measurement_method 'phi and omega scans'
_diffrn_radiation_monochromator graphite
_diffrn_radiation_type MoK\a
_diffrn_radiation_wavelength 0.71073
_diffrn_reflns_av_R_equivalents 0.0896
_diffrn_reflns_av_unetI/netI 0.0884
_diffrn_reflns_Laue_measured_fraction_full 0.998
_diffrn_reflns_Laue_measured_fraction_max 0.993
_diffrn_reflns_limit_h_max 23
_diffrn_reflns_limit_h_min -23
_diffrn_reflns_limit_k_max 37
_diffrn_reflns_limit_k_min -38
_diffrn_reflns_limit_l_max 25
_diffrn_reflns_limit_l_min -25
_diffrn_reflns_number 63082
_diffrn_reflns_point_group_measured_fraction_full 0.998
_diffrn_reflns_point_group_measured_fraction_max 0.993
_diffrn_reflns_theta_full 25.242
_diffrn_reflns_theta_max 28.418
_diffrn_reflns_theta_min 2.163
_diffrn_source_current 1.0
_diffrn_source_power 0.05
_diffrn_source_voltage 50.0
_exptl_absorpt_coefficient_mu 0.571
_exptl_absorpt_correction_type none
_exptl_crystal_colour orange
_exptl_crystal_colour_primary orange
_exptl_crystal_density_diffrn 1.336
_exptl_crystal_description plate
_exptl_crystal_F_000 3456
_exptl_crystal_size_max 0.137
_exptl_crystal_size_mid 0.108
_exptl_crystal_size_min 0.04
_refine_diff_density_max 1.969
_refine_diff_density_min -1.000
_refine_diff_density_rms 0.131
_refine_ls_extinction_method none
_refine_ls_goodness_of_fit_ref 1.047
_refine_ls_hydrogen_treatment constr
_refine_ls_matrix_type full
_refine_ls_number_parameters 514
_refine_ls_number_reflns 10679
_refine_ls_number_restraints 0
_refine_ls_restrained_S_all 1.047
_refine_ls_R_factor_all 0.1398
_refine_ls_R_factor_gt 0.0792
_refine_ls_shift/su_max 0.004
_refine_ls_shift/su_mean 0.001
_refine_ls_structure_factor_coef Fsqd
_refine_ls_weighting_details 'w=1/[\s^2^(Fo^2^)+(0.1572P)^2^+4.2097P] where P=(Fo^2^+2Fc^2^)/3'
_refine_ls_weighting_scheme calc
_refine_ls_wR_factor_gt 0.2375
_refine_ls_wR_factor_ref 0.2693
_reflns_Friedel_coverage 0.000
_reflns_number_gt 5738
_reflns_number_total 10679
_reflns_threshold_expression 'I > 2\s(I)'
_cod_data_source_file d2dt03480h2.cif
_cod_data_source_block aa_CCDC1
_cod_depositor_comments 'Adding full bibliography for 7711858--7711859.cif.'
_cod_database_code 7711859
_shelx_shelxl_version_number 2018/3
_shelx_space_group_comment
;
The symmetry employed for this shelxl refinement is uniquely defined
by the following loop, which should always be used as a source of
symmetry information in preference to the above space-group names.
They are only intended as comments.
;
_olex2_refinement_description
;
1. Fixed Uiso
 At 1.2 times of:
  All C(H) groups, All N(H) groups
2.a Aromatic/amide H refined with riding coordinates:
 N3(H3), N5(H5), C1(H1), C2(H2), C3(H3A), C5(H5A), C9(H9), C12(H12), C14(H14),
 C16(H16), C17(H17), C18(H18), C22(H22), C25(H25), C29(H29), C30(H30), C31(H31),
  C32(H32), C35(H35), C36(H36), C37(H37), C38(H38)
;
_smtbx_masks_void_probe_radius 1.2
_smtbx_masks_void_truncation_radius 1.2
_olex2_submission_special_instructions 'No special instructions were received'

loop_
_space_group_symop_operation_xyz
'x, y, z'
'-x, y, -z+1/2'
'x+1/2, y+1/2, z'
'-x+1/2, y+1/2, -z+1/2'
'-x, -y, -z'
'x, -y, z-1/2'
'-x+1/2, -y+1/2, -z'
'x+1/2, -y+1/2, z-1/2'

loop_
_atom_site_label
_atom_site_type_symbol
_atom_site_fract_x
_atom_site_fract_y
_atom_site_fract_z
_atom_site_U_iso_or_equiv
_atom_site_adp_type
_atom_site_occupancy
_atom_site_site_symmetry_order
_atom_site_calc_flag
_atom_site_refinement_flags_posn
_atom_site_refinement_flags_adp
_atom_site_refinement_flags_occupancy
_atom_site_disorder_assembly
_atom_site_disorder_group
Cd1 Cd 0.06999(3) 0.12924(2) 0.40273(3) 0.0497(2) Uani 1 1 d . . . . .
O1 O 0.1027(3) 0.07914(15) 0.3249(3) 0.0640(12) Uani 1 1 d . . . . .
O2 O 0.3036(3) -0.11005(16) 0.5636(3) 0.0780(15) Uani 1 1 d . . . . .
O3 O 0.0303(3) 0.31585(15) 0.4709(3) 0.0771(15) Uani 1 1 d . . . . .
O4 O 0.1884(3) 0.41491(17) 0.4802(4) 0.0880(17) Uani 1 1 d . . . . .
O5 O 0.0329(3) 0.37100(14) 0.6147(3) 0.0611(12) Uani 1 1 d . . . . .
O6 O 0.1662(4) -0.05869(16) 0.4368(3) 0.0870(18) Uani 1 1 d . . . . .
O7 O 0.1819(3) 0.14181(14) 0.3552(3) 0.0540(11) Uani 1 1 d . . . . .
O8 O 0.0412(3) -0.16792(16) 0.4773(4) 0.0813(16) Uani 1 1 d . . . . .
O9 O 0.0304(3) 0.18132(15) 0.1648(3) 0.0649(12) Uani 1 1 d . . . . .
O10 O 0.0806(3) 0.11491(14) 0.1427(2) 0.0537(10) Uani 1 1 d . . . . .
N1 N 0.1370(3) 0.18587(14) 0.4926(3) 0.0440(11) Uani 1 1 d . . . . .
N2 N 0.0935(3) 0.06861(14) 0.4910(3) 0.0500(12) Uani 1 1 d . . . . .
N3 N 0.1439(4) -0.09614(15) 0.5322(3) 0.0571(14) Uani 1 1 d . . . . .
H3 H 0.124388 -0.094174 0.567726 0.068 Uiso 1 1 calc R U . . .
N4 N 0.1728(3) -0.13886(15) 0.5165(3) 0.0534(13) Uani 1 1 d . . . . .
N5 N 0.1458(3) 0.34917(16) 0.5575(3) 0.0618(15) Uani 1 1 d . . . . .
H5 H 0.196542 0.345617 0.589819 0.074 Uiso 1 1 calc R U . . .
N6 N 0.1077(3) 0.39316(15) 0.5445(3) 0.0527(13) Uani 1 1 d . . . . .
C1 C 0.2112(4) 0.1782(2) 0.5489(4) 0.0547(16) Uani 1 1 d . . . . .
H1 H 0.234872 0.148347 0.553975 0.066 Uiso 1 1 calc R U . . .
C2 C 0.2549(4) 0.2135(2) 0.6010(4) 0.0594(17) Uani 1 1 d . . . . .
H2 H 0.305984 0.206894 0.640797 0.071 Uiso 1 1 calc R U . . .
C3 C 0.2219(4) 0.25759(19) 0.5926(4) 0.0526(15) Uani 1 1 d . . . . .
H3A H 0.250958 0.281726 0.625446 0.063 Uiso 1 1 calc R U . . .
C4 C 0.1446(4) 0.26599(18) 0.5348(3) 0.0439(13) Uani 1 1 d . . . . .
C5 C 0.1045(4) 0.22922(18) 0.4855(3) 0.0430(13) Uani 1 1 d . . . . .
H5A H 0.052898 0.234987 0.445839 0.052 Uiso 1 1 calc R U . . .
C6 C 0.1012(4) 0.31267(19) 0.5181(4) 0.0542(16) Uani 1 1 d . . . . .
C7 C 0.0463(4) 0.40084(19) 0.5757(4) 0.0508(15) Uani 1 1 d . . . . .
C8 C 0.0033(4) 0.44675(18) 0.5573(4) 0.0504(15) Uani 1 1 d . . . . .
C9 C -0.0576(4) 0.4560(2) 0.5844(4) 0.0551(17) Uani 1 1 d . . . . .
H9 H -0.069175 0.434496 0.616289 0.066 Uiso 1 1 calc R U . . .
C10 C 0.0222(3) 0.47858(17) 0.5097(3) 0.0420(13) Uani 1 1 d . . . . .
C11 C 0.0859(4) 0.46986(18) 0.4820(4) 0.0493(15) Uani 1 1 d . . . . .
C12 C 0.1028(4) 0.5018(2) 0.4364(4) 0.0615(18) Uani 1 1 d . . . . .
H12 H 0.145011 0.495593 0.418596 0.074 Uiso 1 1 calc R U . . .
C13 C 0.1327(4) 0.4248(2) 0.5013(4) 0.0572(16) Uani 1 1 d . . . . .
C14 C 0.1118(4) 0.02639(18) 0.4723(4) 0.0507(15) Uani 1 1 d . . . . .
H14 H 0.115885 0.022677 0.424776 0.061 Uiso 1 1 calc R U . . .
C15 C 0.1252(4) -0.01234(17) 0.5195(3) 0.0455(14) Uani 1 1 d . . . . .
C16 C 0.1168(4) -0.00725(19) 0.5884(4) 0.0563(16) Uani 1 1 d . . . . .
H16 H 0.124743 -0.032736 0.621455 0.068 Uiso 1 1 calc R U . . .
C17 C 0.0964(5) 0.0363(2) 0.6079(4) 0.067(2) Uani 1 1 d . . . . .
H17 H 0.089545 0.040616 0.654083 0.081 Uiso 1 1 calc R U . . .
C18 C 0.0864(4) 0.0732(2) 0.5584(4) 0.0610(18) Uani 1 1 d . . . . .
H18 H 0.074150 0.102743 0.572679 0.073 Uiso 1 1 calc R U . . .
C19 C 0.1468(4) -0.05734(19) 0.4907(4) 0.0555(16) Uani 1 1 d . . . . .
C20 C 0.1131(4) -0.1745(2) 0.4892(4) 0.0578(17) Uani 1 1 d . . . . .
C21 C 0.1471(4) -0.22198(19) 0.4814(4) 0.0516(15) Uani 1 1 d . . . . .
C22 C 0.0951(4) -0.2584(2) 0.4565(5) 0.0636(19) Uani 1 1 d . . . . .
H22 H 0.038141 -0.254162 0.444137 0.076 Uiso 1 1 calc R U . . .
C23 C 0.2344(3) -0.22751(17) 0.5032(3) 0.0411(13) Uani 1 1 d . . . . .
C24 C 0.2912(4) -0.19016(18) 0.5304(4) 0.0521(15) Uani 1 1 d . . . . .
C25 C 0.3744(4) -0.1963(2) 0.5512(4) 0.0656(19) Uani 1 1 d . . . . .
H25 H 0.411181 -0.171203 0.570371 0.079 Uiso 1 1 calc R U . . .
C26 C 0.2589(4) -0.1428(2) 0.5393(4) 0.0563(17) Uani 1 1 d . . . . .
C27 C 0.1639(4) 0.1018(2) 0.3239(3) 0.0498(15) Uani 1 1 d . . . . .
C28 C 0.2206(4) 0.0785(2) 0.2903(4) 0.0505(15) Uani 1 1 d . . . . .
C29 C 0.2373(5) 0.0313(2) 0.3067(4) 0.0651(18) Uani 1 1 d . . . . .
H29 H 0.210032 0.015081 0.333113 0.078 Uiso 1 1 calc R U . . .
C30 C 0.2937(6) 0.0083(3) 0.2845(5) 0.095(3) Uani 1 1 d . . . . .
H30 H 0.303403 -0.023590 0.295005 0.114 Uiso 1 1 calc R U . . .
C31 C 0.3360(6) 0.0318(3) 0.2470(5) 0.091(3) Uani 1 1 d . . . . .
H31 H 0.377107 0.016680 0.235107 0.110 Uiso 1 1 calc R U . . .
C32 C 0.3167(5) 0.0779(3) 0.2274(4) 0.074(2) Uani 1 1 d . . . . .
H32 H 0.341586 0.092612 0.197428 0.089 Uiso 1 1 calc R U . . .
C33 C 0.2618(4) 0.1042(2) 0.2497(3) 0.0552(16) Uani 1 1 d . . . . .
C34 C 0.2509(4) 0.1549(2) 0.2298(3) 0.0517(15) Uani 1 1 d . . . . .
C35 C 0.3256(5) 0.1804(3) 0.2461(4) 0.0697(19) Uani 1 1 d . . . . .
H35 H 0.376794 0.164939 0.267154 0.084 Uiso 1 1 calc R U . . .
C36 C 0.3235(5) 0.2279(3) 0.2310(5) 0.082(2) Uani 1 1 d . . . . .
H36 H 0.373534 0.244298 0.243843 0.099 Uiso 1 1 calc R U . . .
C37 C 0.2522(6) 0.2507(3) 0.1989(5) 0.086(2) Uani 1 1 d . . . . .
H37 H 0.252294 0.282587 0.187879 0.103 Uiso 1 1 calc R U . . .
C38 C 0.1754(4) 0.2268(2) 0.1811(4) 0.0605(17) Uani 1 1 d . . . . .
H38 H 0.124919 0.242920 0.160295 0.073 Uiso 1 1 calc R U . . .
C39 C 0.1765(4) 0.1792(2) 0.1950(3) 0.0478(14) Uani 1 1 d . . . . .
C40 C 0.0912(4) 0.1566(2) 0.1666(3) 0.0528(15) Uani 1 1 d . . . . .

loop_
_atom_site_aniso_label
_atom_site_aniso_U_11
_atom_site_aniso_U_22
_atom_site_aniso_U_33
_atom_site_aniso_U_23
_atom_site_aniso_U_13
_atom_site_aniso_U_12
Cd1 0.0605(3) 0.0231(2) 0.0597(3) 0.00112(17) 0.0168(2) -0.00326(18)
O1 0.074(3) 0.046(3) 0.078(3) -0.004(2) 0.035(3) -0.021(2)
O2 0.089(4) 0.029(2) 0.124(4) -0.018(3) 0.050(3) -0.008(2)
O3 0.061(3) 0.035(2) 0.100(4) -0.009(2) -0.008(3) 0.013(2)
O4 0.091(4) 0.049(3) 0.145(5) 0.012(3) 0.068(4) 0.033(3)
O5 0.056(3) 0.034(2) 0.088(3) 0.013(2) 0.021(2) -0.0008(18)
O6 0.160(6) 0.037(3) 0.098(4) 0.004(2) 0.088(4) 0.015(3)
O7 0.055(3) 0.033(2) 0.075(3) -0.012(2) 0.026(2) -0.0048(18)
O8 0.054(3) 0.045(3) 0.146(5) -0.005(3) 0.041(3) 0.015(2)
O9 0.057(3) 0.041(2) 0.084(3) -0.012(2) 0.014(2) 0.015(2)
O10 0.064(3) 0.033(2) 0.068(3) -0.0080(19) 0.030(2) -0.0020(19)
N1 0.050(3) 0.022(2) 0.060(3) -0.002(2) 0.021(3) -0.0001(19)
N2 0.070(3) 0.013(2) 0.062(3) 0.004(2) 0.021(3) -0.001(2)
N3 0.086(4) 0.016(2) 0.086(4) 0.004(2) 0.051(3) 0.013(2)
N4 0.066(4) 0.018(2) 0.085(4) -0.003(2) 0.039(3) 0.007(2)
N5 0.055(3) 0.019(2) 0.093(4) -0.006(2) 0.008(3) 0.009(2)
N6 0.049(3) 0.021(2) 0.083(4) -0.001(2) 0.020(3) 0.013(2)
C1 0.066(4) 0.025(3) 0.066(4) -0.002(3) 0.017(3) 0.006(3)
C2 0.059(4) 0.031(3) 0.072(4) 0.004(3) 0.008(3) 0.009(3)
C3 0.068(4) 0.027(3) 0.059(4) -0.007(3) 0.020(3) 0.004(3)
C4 0.046(3) 0.025(3) 0.058(4) -0.002(2) 0.018(3) 0.003(2)
C5 0.044(3) 0.028(3) 0.050(3) -0.004(2) 0.011(3) -0.002(2)
C6 0.056(4) 0.023(3) 0.072(4) -0.005(3) 0.013(3) 0.004(3)
C7 0.041(3) 0.025(3) 0.078(4) 0.003(3) 0.014(3) 0.003(2)
C8 0.046(3) 0.019(3) 0.078(4) 0.002(3) 0.015(3) 0.003(2)
C9 0.058(4) 0.027(3) 0.094(5) 0.005(3) 0.045(4) 0.001(3)
C10 0.041(3) 0.019(2) 0.062(4) -0.005(2) 0.016(3) 0.003(2)
C11 0.051(3) 0.019(3) 0.077(4) 0.001(3) 0.024(3) 0.004(2)
C12 0.062(4) 0.035(3) 0.099(5) 0.008(3) 0.043(4) 0.014(3)
C13 0.058(4) 0.028(3) 0.085(5) -0.008(3) 0.027(4) 0.009(3)
C14 0.071(4) 0.022(3) 0.067(4) -0.001(3) 0.035(3) 0.001(3)
C15 0.059(4) 0.019(2) 0.062(4) 0.001(2) 0.028(3) -0.002(2)
C16 0.087(5) 0.022(3) 0.058(4) 0.011(2) 0.027(3) 0.014(3)
C17 0.112(6) 0.030(3) 0.078(5) 0.004(3) 0.057(4) 0.011(3)
C18 0.085(5) 0.020(3) 0.082(5) -0.003(3) 0.036(4) 0.010(3)
C19 0.079(5) 0.026(3) 0.068(4) 0.000(3) 0.035(4) 0.008(3)
C20 0.066(4) 0.023(3) 0.083(5) -0.006(3) 0.027(4) 0.004(3)
C21 0.054(4) 0.025(3) 0.082(4) -0.002(3) 0.033(3) 0.004(3)
C22 0.052(4) 0.032(3) 0.112(6) -0.010(3) 0.037(4) 0.001(3)
C23 0.050(3) 0.022(3) 0.057(3) -0.002(2) 0.027(3) 0.001(2)
C24 0.063(4) 0.023(3) 0.084(4) -0.007(3) 0.044(3) 0.000(3)
C25 0.055(4) 0.024(3) 0.115(6) -0.013(3) 0.029(4) -0.007(3)
C26 0.074(5) 0.024(3) 0.081(5) -0.005(3) 0.041(4) -0.001(3)
C27 0.061(4) 0.031(3) 0.049(3) 0.003(2) 0.012(3) 0.006(3)
C28 0.053(4) 0.039(3) 0.057(4) -0.004(3) 0.019(3) -0.004(3)
C29 0.075(5) 0.039(4) 0.082(5) -0.003(3) 0.031(4) 0.009(3)
C30 0.105(7) 0.052(5) 0.096(6) -0.013(5) 0.003(5) 0.024(5)
C31 0.097(7) 0.070(6) 0.099(7) -0.006(5) 0.029(5) 0.034(5)
C32 0.075(5) 0.084(6) 0.070(5) 0.002(4) 0.034(4) 0.023(4)
C33 0.066(4) 0.049(4) 0.039(3) -0.005(3) 0.009(3) 0.003(3)
C34 0.061(4) 0.053(4) 0.042(3) 0.001(3) 0.021(3) 0.002(3)
C35 0.056(4) 0.076(5) 0.075(5) 0.008(4) 0.023(4) 0.002(4)
C36 0.071(5) 0.076(6) 0.091(6) 0.008(5) 0.022(5) -0.025(5)
C37 0.112(7) 0.046(4) 0.099(6) -0.001(4) 0.041(6) -0.023(5)
C38 0.071(5) 0.038(3) 0.065(4) -0.002(3) 0.018(3) -0.001(3)
C39 0.062(4) 0.034(3) 0.044(3) 0.003(2) 0.017(3) 0.002(3)
C40 0.065(4) 0.040(3) 0.049(4) 0.002(3) 0.017(3) 0.006(3)

loop_
_atom_type_symbol
_atom_type_description
_atom_type_scat_dispersion_real
_atom_type_scat_dispersion_imag
_atom_type_scat_source
C C 0.0033 0.0016 'International Tables Vol C Tables 4.2.6.8 and 6.1.1.4'
H H 0.0000 0.0000 'International Tables Vol C Tables 4.2.6.8 and 6.1.1.4'
Cd Cd -0.8075 1.2024 'International Tables Vol C Tables 4.2.6.8 and 6.1.1.4'
N N 0.0061 0.0033 'International Tables Vol C Tables 4.2.6.8 and 6.1.1.4'
O O 0.0106 0.0060 'International Tables Vol C Tables 4.2.6.8 and 6.1.1.4'

loop_
_geom_angle_atom_site_label_1
_geom_angle_atom_site_label_2
_geom_angle_atom_site_label_3
_geom_angle
_geom_angle_site_symmetry_1
_geom_angle_site_symmetry_3
_geom_angle_publ_flag
O1 Cd1 O7 54.98(14) . . ?
O1 Cd1 O10 99.75(15) . 2 ?
O1 Cd1 N1 137.24(16) . . ?
O1 Cd1 N2 88.66(17) . . ?
O1 Cd1 C27 27.27(16) . . ?
O1 Cd1 C40 109.84(18) . 2 ?
O7 Cd1 C27 27.78(15) . . ?
O7 Cd1 C40 126.69(17) . 2 ?
O9 Cd1 O1 112.26(18) 2 . ?
O9 Cd1 O7 104.14(16) 2 . ?
O9 Cd1 O10 55.13(14) 2 2 ?
O9 Cd1 N1 90.81(17) 2 . ?
O9 Cd1 N2 140.58(18) 2 . ?
O9 Cd1 C27 112.05(17) 2 . ?
O9 Cd1 C40 27.58(16) 2 2 ?
O10 Cd1 O7 141.55(14) 2 . ?
O10 Cd1 C27 123.16(16) 2 . ?
O10 Cd1 C40 27.67(15) 2 2 ?
N1 Cd1 O7 85.43(15) . . ?
N1 Cd1 O10 122.76(15) . 2 ?
N1 Cd1 N2 95.49(17) . . ?
N1 Cd1 C27 111.41(18) . . ?
N1 Cd1 C40 106.72(17) . 2 ?
N2 Cd1 O7 115.12(17) . . ?
N2 Cd1 O10 89.68(16) . 2 ?
N2 Cd1 C27 101.67(18) . . ?
N2 Cd1 C40 114.98(19) . 2 ?
C40 Cd1 C27 123.18(18) 2 . ?
C27 O1 Cd1 96.3(4) . . ?
C27 O7 Cd1 87.2(4) . . ?
C40 O9 Cd1 95.9(4) . 2 ?
C40 O10 Cd1 87.5(4) . 2 ?
C1 N1 Cd1 121.9(4) . . ?
C1 N1 C5 118.1(5) . . ?
C5 N1 Cd1 119.8(4) . . ?
C14 N2 Cd1 118.6(4) . . ?
C14 N2 C18 117.6(5) . . ?
C18 N2 Cd1 123.7(4) . . ?
N4 N3 H3 120.3 . . ?
C19 N3 H3 120.3 . . ?
C19 N3 N4 119.4(5) . . ?
N3 N4 C20 115.9(5) . . ?
C26 N4 N3 115.9(5) . . ?
C26 N4 C20 127.6(5) . . ?
N6 N5 H5 121.0 . . ?
C6 N5 H5 121.0 . . ?
C6 N5 N6 118.0(5) . . ?
N5 N6 C7 116.6(5) . . ?
C13 N6 N5 116.8(5) . . ?
C13 N6 C7 126.6(5) . . ?
N1 C1 H1 118.9 . . ?
N1 C1 C2 122.2(5) . . ?
C2 C1 H1 118.9 . . ?
C1 C2 H2 120.4 . . ?
C3 C2 C1 119.3(6) . . ?
C3 C2 H2 120.4 . . ?
C2 C3 H3A 120.4 . . ?
C2 C3 C4 119.1(6) . . ?
C4 C3 H3A 120.4 . . ?
C3 C4 C5 118.5(5) . . ?
C3 C4 C6 125.0(5) . . ?
C5 C4 C6 116.4(5) . . ?
N1 C5 C4 122.8(5) . . ?
N1 C5 H5A 118.6 . . ?
C4 C5 H5A 118.6 . . ?
O3 C6 N5 123.7(5) . . ?
O3 C6 C4 120.4(5) . . ?
N5 C6 C4 115.9(5) . . ?
O5 C7 N6 119.8(5) . . ?
O5 C7 C8 124.7(6) . . ?
N6 C7 C8 115.5(5) . . ?
C9 C8 C7 118.4(6) . . ?
C9 C8 C10 121.4(5) . . ?
C10 C8 C7 120.0(6) . . ?
C8 C9 H9 120.3 . . ?
C8 C9 C12 119.3(6) . 5_566 ?
C12 C9 H9 120.3 5_566 . ?
C8 C10 C10 119.0(7) . 5_566 ?
C8 C10 C11 122.2(5) . . ?
C10 C10 C11 118.8(6) 5_566 . ?
C10 C11 C13 119.4(5) . . ?
C12 C11 C10 120.5(5) . . ?
C12 C11 C13 120.1(6) . . ?
C9 C12 H12 119.5 5_566 . ?
C11 C12 C9 120.9(6) . 5_566 ?
C11 C12 H12 119.5 . . ?
O4 C13 N6 120.7(6) . . ?
O4 C13 C11 123.2(6) . . ?
N6 C13 C11 116.0(5) . . ?
N2 C14 H14 118.2 . . ?
N2 C14 C15 123.5(6) . . ?
C15 C14 H14 118.2 . . ?
C14 C15 C19 117.1(5) . . ?
C16 C15 C14 118.3(5) . . ?
C16 C15 C19 124.7(5) . . ?
C15 C16 H16 120.6 . . ?
C15 C16 C17 118.7(5) . . ?
C17 C16 H16 120.6 . . ?
C16 C17 H17 120.4 . . ?
C18 C17 C16 119.2(6) . . ?
C18 C17 H17 120.4 . . ?
N2 C18 C17 122.6(5) . . ?
N2 C18 H18 118.7 . . ?
C17 C18 H18 118.7 . . ?
O6 C19 N3 123.2(5) . . ?
O6 C19 C15 122.1(6) . . ?
N3 C19 C15 114.6(6) . . ?
O8 C20 N4 121.7(5) . . ?
O8 C20 C21 123.0(6) . . ?
N4 C20 C21 115.2(6) . . ?
C22 C21 C20 119.6(6) . . ?
C22 C21 C23 121.1(5) . . ?
C23 C21 C20 119.2(5) . . ?
C21 C22 H22 119.6 . . ?
C21 C22 C25 120.9(6) . 7_546 ?
C25 C22 H22 119.6 7_546 . ?
C23 C23 C21 118.5(6) 7_546 . ?
C24 C23 C21 122.8(5) . . ?
C24 C23 C23 118.7(6) . 7_546 ?
C23 C24 C26 119.0(5) . . ?
C25 C24 C23 121.8(5) . . ?
C25 C24 C26 119.2(5) . . ?
C22 C25 H25 120.5 7_546 . ?
C24 C25 C22 118.9(5) . 7_546 ?
C24 C25 H25 120.5 . . ?
O2 C26 N4 121.4(6) . . ?
O2 C26 C24 122.3(6) . . ?
N4 C26 C24 116.2(5) . . ?
O1 C27 Cd1 56.4(3) . . ?
O1 C27 O7 121.2(6) . . ?
O1 C27 C28 118.2(5) . . ?
O7 C27 Cd1 65.1(3) . . ?
O7 C27 C28 120.4(6) . . ?
C28 C27 Cd1 168.9(4) . . ?
C29 C28 C27 116.6(6) . . ?
C29 C28 C33 120.6(6) . . ?
C33 C28 C27 122.6(5) . . ?
C28 C29 H29 119.7 . . ?
C30 C29 C28 120.6(8) . . ?
C30 C29 H29 119.7 . . ?
C29 C30 H30 119.6 . . ?
C29 C30 C31 120.7(8) . . ?
C31 C30 H30 119.6 . . ?
C30 C31 H31 120.6 . . ?
C32 C31 C30 118.8(8) . . ?
C32 C31 H31 120.6 . . ?
C31 C32 H32 118.1 . . ?
C31 C32 C33 123.8(8) . . ?
C33 C32 H32 118.1 . . ?
C28 C33 C34 126.1(6) . . ?
C32 C33 C28 115.3(6) . . ?
C32 C33 C34 118.7(6) . . ?
C35 C34 C33 115.4(6) . . ?
C39 C34 C33 127.5(6) . . ?
C39 C34 C35 117.1(6) . . ?
C34 C35 H35 119.7 . . ?
C36 C35 C34 120.7(7) . . ?
C36 C35 H35 119.7 . . ?
C35 C36 H36 119.3 . . ?
C37 C36 C35 121.5(7) . . ?
C37 C36 H36 119.3 . . ?
C36 C37 H37 119.9 . . ?
C36 C37 C38 120.1(7) . . ?
C38 C37 H37 119.9 . . ?
C37 C38 H38 120.5 . . ?
C39 C38 C37 119.1(7) . . ?
C39 C38 H38 120.5 . . ?
C34 C39 C40 124.1(5) . . ?
C38 C39 C34 121.5(6) . . ?
C38 C39 C40 114.4(6) . . ?
O9 C40 Cd1 56.5(3) . 2 ?
O9 C40 C39 117.9(5) . . ?
O10 C40 Cd1 64.8(3) . 2 ?
O10 C40 O9 120.9(6) . . ?
O10 C40 C39 121.2(5) . . ?
C39 C40 Cd1 169.5(4) . 2 ?

loop_
_geom_bond_atom_site_label_1
_geom_bond_atom_site_label_2
_geom_bond_distance
_geom_bond_site_symmetry_2
_geom_bond_publ_flag
Cd1 O1 2.266(5) . ?
Cd1 O7 2.455(4) . ?
Cd1 O9 2.263(4) 2 ?
Cd1 O10 2.444(4) 2 ?
Cd1 N1 2.297(4) . ?
Cd1 N2 2.317(4) . ?
Cd1 C27 2.705(6) . ?
Cd1 C40 2.699(7) 2 ?
O1 C27 1.247(7) . ?
O2 C26 1.184(8) . ?
O3 C6 1.209(7) . ?
O4 C13 1.211(8) . ?
O5 C7 1.201(7) . ?
O6 C19 1.187(8) . ?
O7 C27 1.262(7) . ?
O8 C20 1.192(7) . ?
O9 C40 1.256(7) . ?
O10 C40 1.254(7) . ?
N1 C1 1.330(7) . ?
N1 C5 1.340(6) . ?
N2 C14 1.323(7) . ?
N2 C18 1.327(8) . ?
N3 H3 0.8600 . ?
N3 N4 1.388(6) . ?
N3 C19 1.362(8) . ?
N4 C20 1.397(8) . ?
N4 C26 1.387(8) . ?
N5 H5 0.8600 . ?
N5 N6 1.390(6) . ?
N5 C6 1.334(7) . ?
N6 C7 1.417(8) . ?
N6 C13 1.387(9) . ?
C1 H1 0.9300 . ?
C1 C2 1.403(8) . ?
C2 H2 0.9300 . ?
C2 C3 1.362(8) . ?
C3 H3A 0.9300 . ?
C3 C4 1.380(8) . ?
C4 C5 1.392(7) . ?
C4 C6 1.497(7) . ?
C5 H5A 0.9300 . ?
C7 C8 1.475(7) . ?
C8 C9 1.364(8) . ?
C8 C10 1.398(8) . ?
C9 H9 0.9300 . ?
C9 C12 1.404(8) 5_566 ?
C10 C10 1.411(9) 5_566 ?
C10 C11 1.413(8) . ?
C11 C12 1.357(9) . ?
C11 C13 1.485(7) . ?
C12 H12 0.9300 . ?
C14 H14 0.9300 . ?
C14 C15 1.377(8) . ?
C15 C16 1.364(8) . ?
C15 C19 1.492(8) . ?
C16 H16 0.9300 . ?
C16 C17 1.376(8) . ?
C17 H17 0.9300 . ?
C17 C18 1.367(9) . ?
C18 H18 0.9300 . ?
C20 C21 1.502(8) . ?
C21 C22 1.334(8) . ?
C21 C23 1.414(8) . ?
C22 H22 0.9300 . ?
C22 C25 1.420(8) 7_546 ?
C23 C23 1.412(10) 7_546 ?
C23 C24 1.402(8) . ?
C24 C25 1.352(9) . ?
C24 C26 1.493(8) . ?
C25 H25 0.9300 . ?
C27 C28 1.511(9) . ?
C28 C29 1.381(8) . ?
C28 C33 1.432(9) . ?
C29 H29 0.9300 . ?
C29 C30 1.368(11) . ?
C30 H30 0.9300 . ?
C30 C31 1.373(14) . ?
C31 H31 0.9300 . ?
C31 C32 1.367(11) . ?
C32 H32 0.9300 . ?
C32 C33 1.395(10) . ?
C33 C34 1.483(9) . ?
C34 C35 1.408(9) . ?
C34 C39 1.384(8) . ?
C35 H35 0.9300 . ?
C35 C36 1.380(11) . ?
C36 H36 0.9300 . ?
C36 C37 1.315(12) . ?
C37 H37 0.9300 . ?
C37 C38 1.414(11) . ?
C38 H38 0.9300 . ?
C38 C39 1.376(8) . ?
C39 C40 1.507(9) . ?

loop_
_geom_torsion_atom_site_label_1
_geom_torsion_atom_site_label_2
_geom_torsion_atom_site_label_3
_geom_torsion_atom_site_label_4
_geom_torsion
_geom_torsion_site_symmetry_1
_geom_torsion_site_symmetry_2
_geom_torsion_site_symmetry_3
_geom_torsion_site_symmetry_4
_geom_torsion_publ_flag
Cd1 O1 C27 O7 -6.0(6) . . . . ?
Cd1 O1 C27 C28 168.7(4) . . . . ?
Cd1 O7 C27 O1 5.5(6) . . . . ?
Cd1 O7 C27 C28 -169.1(5) . . . . ?
Cd1 O9 C40 O10 -7.6(6) 2 . . . ?
Cd1 O9 C40 C39 169.7(4) 2 . . . ?
Cd1 O10 C40 O9 7.0(6) 2 . . . ?
Cd1 O10 C40 C39 -170.2(5) 2 . . . ?
Cd1 N1 C1 C2 175.8(5) . . . . ?
Cd1 N1 C5 C4 -175.6(4) . . . . ?
Cd1 N2 C14 C15 -178.6(5) . . . . ?
Cd1 N2 C18 C17 176.6(5) . . . . ?
Cd1 C27 C28 C29 19(3) . . . . ?
Cd1 C27 C28 C33 -155.7(19) . . . . ?
O1 C27 C28 C29 -39.2(8) . . . . ?
O1 C27 C28 C33 146.6(6) . . . . ?
O5 C7 C8 C9 -1.9(10) . . . . ?
O5 C7 C8 C10 -178.4(6) . . . . ?
O7 C27 C28 C29 135.6(6) . . . . ?
O7 C27 C28 C33 -38.7(9) . . . . ?
O8 C20 C21 C22 3.4(11) . . . . ?
O8 C20 C21 C23 -174.4(7) . . . . ?
N1 C1 C2 C3 -1.9(10) . . . . ?
N2 C14 C15 C16 1.9(10) . . . . ?
N2 C14 C15 C19 -179.0(6) . . . . ?
N3 N4 C20 O8 2.8(10) . . . . ?
N3 N4 C20 C21 -173.1(6) . . . . ?
N3 N4 C26 O2 -7.2(10) . . . . ?
N3 N4 C26 C24 173.7(5) . . . . ?
N4 N3 C19 O6 6.7(11) . . . . ?
N4 N3 C19 C15 -172.0(5) . . . . ?
N4 C20 C21 C22 179.3(7) . . . . ?
N4 C20 C21 C23 1.5(9) . . . . ?
N5 N6 C7 O5 4.1(8) . . . . ?
N5 N6 C7 C8 -176.6(5) . . . . ?
N5 N6 C13 O4 -4.2(10) . . . . ?
N5 N6 C13 C11 174.5(5) . . . . ?
N6 N5 C6 O3 1.5(11) . . . . ?
N6 N5 C6 C4 -179.2(5) . . . . ?
N6 C7 C8 C9 178.8(6) . . . . ?
N6 C7 C8 C10 2.3(8) . . . . ?
C1 N1 C5 C4 -0.7(9) . . . . ?
C1 C2 C3 C4 2.4(10) . . . . ?
C2 C3 C4 C5 -2.1(9) . . . . ?
C2 C3 C4 C6 -179.1(6) . . . . ?
C3 C4 C5 N1 1.3(9) . . . . ?
C3 C4 C6 O3 -173.3(7) . . . . ?
C3 C4 C6 N5 7.5(10) . . . . ?
C5 N1 C1 C2 1.0(9) . . . . ?
C5 C4 C6 O3 9.7(10) . . . . ?
C5 C4 C6 N5 -169.6(6) . . . . ?
C6 N5 N6 C7 73.2(7) . . . . ?
C6 N5 N6 C13 -105.7(7) . . . . ?
C6 C4 C5 N1 178.5(5) . . . . ?
C7 N6 C13 O4 177.1(6) . . . . ?
C7 N6 C13 C11 -4.2(9) . . . . ?
C7 C8 C9 C12 -176.1(6) . . . 5_566 ?
C7 C8 C10 C10 177.3(6) . . . 5_566 ?
C7 C8 C10 C11 -4.4(9) . . . . ?
C8 C10 C11 C12 -179.4(6) . . . . ?
C8 C10 C11 C13 2.3(9) . . . . ?
C9 C8 C10 C10 0.9(10) . . . 5_566 ?
C9 C8 C10 C11 179.2(6) . . . . ?
C10 C8 C9 C12 0.4(10) . . . 5_566 ?
C10 C10 C11 C12 -1.2(10) 5_566 . . . ?
C10 C10 C11 C13 -179.5(6) 5_566 . . . ?
C10 C11 C12 C9 -0.1(10) . . . 5_566 ?
C10 C11 C13 O4 -179.4(7) . . . . ?
C10 C11 C13 N6 1.9(9) . . . . ?
C12 C11 C13 O4 2.3(11) . . . . ?
C12 C11 C13 N6 -176.4(6) . . . . ?
C13 N6 C7 O5 -177.2(6) . . . . ?
C13 N6 C7 C8 2.2(9) . . . . ?
C13 C11 C12 C9 178.2(6) . . . 5_566 ?
C14 N2 C18 C17 -0.7(10) . . . . ?
C14 C15 C16 C17 -0.7(10) . . . . ?
C14 C15 C19 O6 13.0(10) . . . . ?
C14 C15 C19 N3 -168.2(6) . . . . ?
C15 C16 C17 C18 -1.0(11) . . . . ?
C16 C15 C19 O6 -167.9(7) . . . . ?
C16 C15 C19 N3 10.9(10) . . . . ?
C16 C17 C18 N2 1.7(11) . . . . ?
C18 N2 C14 C15 -1.2(10) . . . . ?
C19 N3 N4 C20 -116.4(7) . . . . ?
C19 N3 N4 C26 71.7(8) . . . . ?
C19 C15 C16 C17 -179.8(7) . . . . ?
C20 N4 C26 O2 -177.9(7) . . . . ?
C20 N4 C26 C24 2.9(10) . . . . ?
C20 C21 C22 C25 -179.9(7) . . . 7_546 ?
C20 C21 C23 C23 179.0(7) . . . 7_546 ?
C20 C21 C23 C24 -1.5(9) . . . . ?
C21 C23 C24 C25 179.7(6) . . . . ?
C21 C23 C24 C26 2.1(9) . . . . ?
C22 C21 C23 C23 1.2(11) . . . 7_546 ?
C22 C21 C23 C24 -179.3(7) . . . . ?
C23 C21 C22 C25 -2.1(11) . . . 7_546 ?
C23 C23 C24 C25 -0.8(11) 7_546 . . . ?
C23 C23 C24 C26 -178.5(7) 7_546 . . . ?
C23 C24 C25 C22 1.6(11) . . . 7_546 ?
C23 C24 C26 O2 178.3(6) . . . . ?
C23 C24 C26 N4 -2.6(9) . . . . ?
C25 C24 C26 O2 0.5(11) . . . . ?
C25 C24 C26 N4 179.7(6) . . . . ?
C26 N4 C20 O8 173.6(7) . . . . ?
C26 N4 C20 C21 -2.4(10) . . . . ?
C26 C24 C25 C22 179.3(7) . . . 7_546 ?
C27 C28 C29 C30 -174.2(7) . . . . ?
C27 C28 C33 C32 175.5(6) . . . . ?
C27 C28 C33 C34 -4.7(9) . . . . ?
C28 C29 C30 C31 1.4(13) . . . . ?
C28 C33 C34 C35 133.1(7) . . . . ?
C28 C33 C34 C39 -49.4(9) . . . . ?
C29 C28 C33 C32 1.4(9) . . . . ?
C29 C28 C33 C34 -178.7(6) . . . . ?
C29 C30 C31 C32 -4.5(14) . . . . ?
C30 C31 C32 C33 6.4(13) . . . . ?
C31 C32 C33 C28 -4.8(11) . . . . ?
C31 C32 C33 C34 175.3(7) . . . . ?
C32 C33 C34 C35 -47.0(8) . . . . ?
C32 C33 C34 C39 130.5(7) . . . . ?
C33 C28 C29 C30 0.1(11) . . . . ?
C33 C34 C35 C36 -179.2(7) . . . . ?
C33 C34 C39 C38 178.8(6) . . . . ?
C33 C34 C39 C40 -3.6(10) . . . . ?
C34 C35 C36 C37 -2.2(13) . . . . ?
C34 C39 C40 Cd1 -153(2) . . . 2 ?
C34 C39 C40 O9 152.4(6) . . . . ?
C34 C39 C40 O10 -30.4(9) . . . . ?
C35 C34 C39 C38 -3.8(9) . . . . ?
C35 C34 C39 C40 173.8(6) . . . . ?
C35 C36 C37 C38 1.9(14) . . . . ?
C36 C37 C38 C39 -2.6(12) . . . . ?
C37 C38 C39 C34 3.6(10) . . . . ?
C37 C38 C39 C40 -174.2(6) . . . . ?
C38 C39 C40 Cd1 25(3) . . . 2 ?
C38 C39 C40 O9 -29.9(8) . . . . ?
C38 C39 C40 O10 147.4(6) . . . . ?
C39 C34 C35 C36 3.1(10) . . . . ?

loop_
_smtbx_masks_void_nr
_smtbx_masks_void_average_x
_smtbx_masks_void_average_y
_smtbx_masks_void_average_z
_smtbx_masks_void_volume
_smtbx_masks_void_count_electrons
_smtbx_masks_void_content
1 -0.772 -0.139 0.250 617.0 4.8 '0.5 H2O'
2 -0.572 0.139 0.750 617.0 5.4 '0.5 H2O'
3 0.277 0.361 0.250 617.0 4.8 '0.5 H2O'
4 -0.190 0.639 0.750 617.0 5.4 '0.5 H2O'
